data_8102744
loop_
_publ_author_name
'Gerhard Laus'
'Volker Kahlenberg'
'Herwig Schottenberger'

_publ_section_title
;
 Crystal structure of 1,3-diaminoimidazolium hexafluorophosphate,
 [C3H7N4]PF6
;
_journal_issue 3
_journal_name_full 'Zeitschrift f\"ur Kristallographie - New Crystal Structures'
_journal_page_first 463
_journal_volume 225
_journal_year 2010
_chemical_formula_moiety 'C3 H7 N4, F6 P'
_chemical_formula_sum 'C3 H7 F6 N4 P'
_chemical_formula_weight 244.08
_chemical_name_systematic
;
1,3-diaminoimidazolium hexafluorophosphate, 
C~3~H~7~N~4~ PF~6~
;
_space_group_IT_number 14
_symmetry_cell_setting monoclinic
_symmetry_Int_Tables_number 14
_symmetry_space_group_name_Hall '-P 2ybc'
_symmetry_space_group_name_H-M 'P 1 21/c 1'
_atom_sites_solution_hydrogens geom
_atom_sites_solution_primary direct
_atom_sites_solution_secondary difmap
_audit_conform_dict_location ftp://ftp.iucr.org/pub/cif_core.dic
_audit_conform_dict_name cif_core.dic
_audit_conform_dict_version 2.3
_audit_creation_date 2007-11-08T11:03:22-00:00
_audit_creation_method 'WinGX routine CIF_UPDATE'
_cell_angle_alpha 90
_cell_angle_beta 101.182(7)
_cell_angle_gamma 90
_cell_formula_units_Z 4
_cell_length_a 9.5768(8)
_cell_length_b 7.6872(6)
_cell_length_c 11.7410(10)
_cell_measurement_reflns_used 6530
_cell_measurement_temperature 173
_cell_measurement_theta_max 25.19
_cell_measurement_theta_min 1.77
_cell_volume 847.95(12)
_computing_cell_refinement 'STOE X-AREA'
_computing_data_collection 'STOE X-AREA'
_computing_data_reduction 'STOE X-RED'
_computing_structure_refinement 'SHELXL-97 (Sheldrick, 1997)'
_computing_structure_solution 'SIR2002 (Burla et al., 2003)'
_diffrn_ambient_temperature 173
_diffrn_detector 'image plate (34 cm diameter)'
_diffrn_detector_area_resol_mean 6.67
_diffrn_measured_fraction_theta_full 0.993
_diffrn_measured_fraction_theta_max 0.993
_diffrn_measurement_device '2-circle goniometer'
_diffrn_measurement_device_type 'STOE IPDS 2'
_diffrn_measurement_method 'rotation method'
_diffrn_radiation_monochromator 'plane graphite'
_diffrn_radiation_type 'Mo K\a'
_diffrn_radiation_wavelength 0.71073
_diffrn_reflns_av_R_equivalents 0.0426
_diffrn_reflns_av_unetI/netI 0.0192
_diffrn_reflns_limit_h_max 11
_diffrn_reflns_limit_h_min -11
_diffrn_reflns_limit_k_max 9
_diffrn_reflns_limit_k_min -9
_diffrn_reflns_limit_l_max 14
_diffrn_reflns_limit_l_min -14
_diffrn_reflns_number 10338
_diffrn_reflns_theta_full 25.19
_diffrn_reflns_theta_max 25.19
_diffrn_reflns_theta_min 1.77
_diffrn_source 'sealed X-ray tube, 12 x 0.4 mm long-fine focus'
_exptl_absorpt_coefficient_mu 0.39
_exptl_absorpt_correction_type none
_exptl_crystal_colour colourless
_exptl_crystal_density_diffrn 1.912
_exptl_crystal_density_method 'not measured'
_exptl_crystal_description fragment
_exptl_crystal_F_000 488
_exptl_crystal_size_max 0.32
_exptl_crystal_size_mid 0.24
_exptl_crystal_size_min 0.2
_refine_diff_density_max 0.333
_refine_diff_density_min -0.197
_refine_diff_density_rms 0.045
_refine_ls_extinction_method none
_refine_ls_goodness_of_fit_ref 1.115
_refine_ls_hydrogen_treatment mixed
_refine_ls_matrix_type full
_refine_ls_number_parameters 139
_refine_ls_number_reflns 1513
_refine_ls_number_restraints 0
_refine_ls_restrained_S_all 1.115
_refine_ls_R_factor_all 0.0475
_refine_ls_R_factor_gt 0.0386
_refine_ls_shift/su_max 0
_refine_ls_shift/su_mean 0
_refine_ls_structure_factor_coef Fsqd
_refine_ls_weighting_details 'calc w=1/[\s^2^(Fo^2^)+(0.0244P)^2^+0.7914P] where P=(Fo^2^+2Fc^2^)/3'
_refine_ls_weighting_scheme calc
_refine_ls_wR_factor_gt 0.0772
_refine_ls_wR_factor_ref 0.0803
_reflns_number_gt 1321
_reflns_number_total 1513
_reflns_threshold_expression >2sigma(I)
_cod_data_source_file 1267-3033.cff
_cod_data_source_block 573
_cod_original_sg_symbol_H-M 'P 21/c'
_cod_database_code 8102744

loop_
_symmetry_equiv_pos_as_xyz
x,y,z
-x,1/2+y,1/2-z
-x,-y,-z
x,1/2-y,1/2+z

loop_
_atom_site_label
_atom_site_type_symbol
_atom_site_fract_x
_atom_site_fract_y
_atom_site_fract_z
_atom_site_U_iso_or_equiv
_atom_site_adp_type
_atom_site_occupancy
_atom_site_symmetry_multiplicity
_atom_site_calc_flag
_atom_site_refinement_flags
_atom_site_disorder_assembly
_atom_site_disorder_group
P1 P 0.24713(7) 0.18748(8) 0.02160(5) 0.02997(19) Uani 1 1 d . . .
F1 F 0.24792(16) 0.2157(2) 0.15699(12) 0.0468(4) Uani 1 1 d . . .
F4 F 0.31877(17) 0.37341(19) 0.01714(14) 0.0483(4) Uani 1 1 d . . .
F5 F 0.40114(17) 0.1040(2) 0.05461(16) 0.0566(5) Uani 1 1 d . . .
F2 F 0.2472(2) 0.1615(2) -0.11231(13) 0.0592(5) Uani 1 1 d . . .
F3 F 0.17598(19) 0.0020(2) 0.02891(14) 0.0587(5) Uani 1 1 d . . .
F6 F 0.09380(18) 0.2731(3) -0.00797(16) 0.0677(6) Uani 1 1 d . . .
N1 N 0.8484(2) 0.1919(2) 0.22294(17) 0.0299(4) Uani 1 1 d . . .
N3 N 0.6479(2) 0.2526(2) 0.26639(17) 0.0288(4) Uani 1 1 d . . .
N2 N 0.9781(2) 0.1036(3) 0.2270(2) 0.0397(5) Uani 1 1 d . . .
H21 H 1.040(3) 0.177(4) 0.247(3) 0.05 Uiso 1 1 d . . .
H22 H 0.980(3) 0.075(4) 0.154(3) 0.05 Uiso 1 1 d . . .
N4 N 0.5345(2) 0.2431(3) 0.3270(2) 0.0372(5) Uani 1 1 d . . .
H42 H 0.459(3) 0.246(4) 0.277(3) 0.05 Uiso 1 1 d . . .
H41 H 0.543(3) 0.334(4) 0.374(3) 0.05 Uiso 1 1 d . . .
C2 C 0.7601(2) 0.1494(3) 0.2917(2) 0.0292(5) Uani 1 1 d . . .
H2 H 0.7744 0.0606 0.3491 0.035 Uiso 1 1 calc R . .
C4 C 0.6643(3) 0.3632(3) 0.1773(2) 0.0348(6) Uani 1 1 d . . .
H4 H 0.599 0.4495 0.1419 0.042 Uiso 1 1 calc R . .
C5 C 0.7908(3) 0.3245(3) 0.1506(2) 0.0345(6) Uani 1 1 d . . .
H5 H 0.8325 0.3787 0.0926 0.041 Uiso 1 1 calc R . .

loop_
_atom_site_aniso_label
_atom_site_aniso_U_11
_atom_site_aniso_U_22
_atom_site_aniso_U_33
_atom_site_aniso_U_23
_atom_site_aniso_U_13
_atom_site_aniso_U_12
P1 0.0311(3) 0.0287(3) 0.0315(3) 0.0002(3) 0.0094(2) -0.0009(3)
F1 0.0492(9) 0.0579(10) 0.0361(8) -0.0038(7) 0.0147(7) -0.0098(8)
F4 0.0639(11) 0.0313(8) 0.0538(9) 0.0013(7) 0.0213(8) -0.0085(8)
F5 0.0427(9) 0.0516(10) 0.0795(12) 0.0116(9) 0.0215(8) 0.0156(8)
F2 0.0768(12) 0.0681(11) 0.0364(9) -0.0097(8) 0.0200(8) -0.0239(10)
F3 0.0774(12) 0.0450(10) 0.0563(10) -0.0042(8) 0.0197(9) -0.0293(9)
F6 0.0391(10) 0.0928(14) 0.0710(13) 0.0264(11) 0.0105(8) 0.0199(9)
N1 0.0258(10) 0.0294(10) 0.0348(11) -0.0016(9) 0.0067(8) -0.0024(8)
N3 0.0258(10) 0.0245(9) 0.0369(11) -0.0017(8) 0.0079(8) -0.0033(8)
N2 0.0262(12) 0.0493(14) 0.0446(14) -0.0034(11) 0.0095(10) 0.0016(10)
N4 0.0289(12) 0.0375(12) 0.0478(14) -0.0041(11) 0.0144(10) -0.0010(10)
C2 0.0288(12) 0.0246(12) 0.0346(13) -0.0008(10) 0.0068(10) -0.0023(10)
C4 0.0364(14) 0.0269(12) 0.0396(14) 0.0031(10) 0.0040(11) -0.0001(11)
C5 0.0381(14) 0.0314(13) 0.0342(13) 0.0044(11) 0.0078(10) -0.0061(11)

loop_
_atom_type_symbol
_atom_type_description
_atom_type_scat_dispersion_real
_atom_type_scat_dispersion_imag
_atom_type_scat_source
C C 0.0033 0.0016 'International Tables Vol C Tables 4.2.6.8 and 6.1.1.4'
H H 0 0 'International Tables Vol C Tables 4.2.6.8 and 6.1.1.4'
N N 0.0061 0.0033 'International Tables Vol C Tables 4.2.6.8 and 6.1.1.4'
F F 0.0171 0.0103 'International Tables Vol C Tables 4.2.6.8 and 6.1.1.4'
P P 0.1023 0.0942 'International Tables Vol C Tables 4.2.6.8 and 6.1.1.4'

loop_
_geom_angle_atom_site_label_1
_geom_angle_atom_site_label_2
_geom_angle_atom_site_label_3
_geom_angle
_geom_angle_site_symmetry_1
_geom_angle_site_symmetry_3
_geom_angle_publ_flag
F6 P1 F2 90.78(11) . . ?
F6 P1 F5 178.45(11) . . ?
F2 P1 F5 90.69(10) . . ?
F6 P1 F3 89.75(11) . . ?
F2 P1 F3 91.33(9) . . ?
F5 P1 F3 90.69(10) . . ?
F6 P1 F4 90.40(10) . . ?
F2 P1 F4 89.85(9) . . ?
F5 P1 F4 89.13(9) . . ?
F3 P1 F4 178.81(9) . . ?
F6 P1 F1 89.26(9) . . ?
F2 P1 F1 179.39(10) . . ?
F5 P1 F1 89.26(9) . . ?
F3 P1 F1 89.28(9) . . ?
F4 P1 F1 89.54(9) . . ?
C2 N1 C5 109.5(2) . . ?
C2 N1 N2 121.8(2) . . ?
C5 N1 N2 128.7(2) . . ?
C2 N3 C4 109.5(2) . . ?
C2 N3 N4 121.8(2) . . ?
C4 N3 N4 128.7(2) . . ?
N1 N2 H21 105(2) . . ?
N1 N2 H22 105.9(18) . . ?
H21 N2 H22 107(3) . . ?
N3 N4 H42 107(2) . . ?
N3 N4 H41 106.6(19) . . ?
H42 N4 H41 112(3) . . ?
N1 C2 N3 107.6(2) . . ?
N1 C2 H2 126.2 . . ?
N3 C2 H2 126.2 . . ?
C5 C4 N3 106.3(2) . . ?
C5 C4 H4 126.8 . . ?
N3 C4 H4 126.8 . . ?
C4 C5 N1 107.0(2) . . ?
C4 C5 H5 126.5 . . ?
N1 C5 H5 126.5 . . ?

loop_
_geom_bond_atom_site_label_1
_geom_bond_atom_site_label_2
_geom_bond_distance
_geom_bond_site_symmetry_2
_geom_bond_publ_flag
P1 F6 1.5850(17) . ?
P1 F2 1.5851(16) . ?
P1 F5 1.5860(17) . ?
P1 F3 1.5898(16) . ?
P1 F4 1.5907(15) . ?
P1 F1 1.6029(15) . ?
N1 C2 1.319(3) . ?
N1 C5 1.373(3) . ?
N1 N2 1.408(3) . ?
N3 C2 1.322(3) . ?
N3 C4 1.380(3) . ?
N3 N4 1.411(3) . ?
N2 H21 0.82(3) . ?
N2 H22 0.89(3) . ?
N4 H42 0.84(3) . ?
N4 H41 0.88(3) . ?
C2 H2 0.95 . ?
C4 C5 1.342(4) . ?
C4 H4 0.95 . ?
C5 H5 0.95 . ?
